data_1567738
loop_
_publ_author_name
'Loginov, Dmitry A.'
'Dolgushin, Fedor M.'
'Konoplev, Vitalii E.'
'Tachaev, Maxim V.'

_publ_section_title
;
 New Aspects of Ruthenium-Mediated Polyhedral Contraction of
 Monocarbollides
;
_journal_issue 10
_journal_name_full Inorganics
_journal_page_first 158
_journal_paper_doi 10.3390/inorganics10100158
_journal_volume 10
_journal_year 2022
_chemical_formula_sum 'C44 H45 B8 Cl O P2 Ru2'
_chemical_formula_weight 975.81
_space_group_crystal_system triclinic
_space_group_IT_number 2
_space_group_name_Hall '-P 1'
_space_group_name_H-M_alt 'P -1'
_atom_sites_solution_hydrogens mixed
_atom_sites_solution_primary direct
_audit_creation_method SHELXL-2014/7
_cell_angle_alpha 114.814(4)
_cell_angle_beta 101.570(4)
_cell_angle_gamma 90.753(4)
_cell_formula_units_Z 4
_cell_length_a 10.560(2)
_cell_length_b 20.205(4)
_cell_length_c 22.352(4)
_cell_measurement_reflns_used 957
_cell_measurement_temperature 120(2)
_cell_measurement_theta_max 29.5
_cell_measurement_theta_min 2.5
_cell_volume 4215.4(14)
_computing_cell_refinement 'Bruker SMART'
_computing_data_collection 'Bruker SMART'
_computing_data_reduction 'Bruker SHELXTL'
_computing_molecular_graphics 'Bruker SHELXTL'
_computing_publication_material 'Bruker SHELXTL'
_computing_structure_refinement 'SHELXL-2014/7 (Sheldrick, 2014)'
_computing_structure_solution 'Bruker SHELXTL'
_diffrn_ambient_temperature 120(2)
_diffrn_measured_fraction_theta_full 1.000
_diffrn_measured_fraction_theta_max 0.997
_diffrn_measurement_device_type 'Bruker SMART 1000 CCD area detector'
_diffrn_measurement_method 'phi and omega scans'
_diffrn_radiation_type MoK\a
_diffrn_radiation_wavelength 0.71073
_diffrn_reflns_av_R_equivalents 0.0329
_diffrn_reflns_av_unetI/netI 0.0664
_diffrn_reflns_Laue_measured_fraction_full 1.000
_diffrn_reflns_Laue_measured_fraction_max 0.997
_diffrn_reflns_limit_h_max 14
_diffrn_reflns_limit_h_min -14
_diffrn_reflns_limit_k_max 27
_diffrn_reflns_limit_k_min -27
_diffrn_reflns_limit_l_max 30
_diffrn_reflns_limit_l_min -30
_diffrn_reflns_number 54553
_diffrn_reflns_point_group_measured_fraction_full 1.000
_diffrn_reflns_point_group_measured_fraction_max 0.997
_diffrn_reflns_theta_full 25.242
_diffrn_reflns_theta_max 29.000
_diffrn_reflns_theta_min 1.817
_exptl_absorpt_coefficient_mu 0.892
_exptl_absorpt_correction_T_max 0.862
_exptl_absorpt_correction_T_min 0.659
_exptl_absorpt_correction_type multi-scan
_exptl_absorpt_process_details SADABS
_exptl_crystal_colour 'dark red'
_exptl_crystal_density_diffrn 1.538
_exptl_crystal_description prism
_exptl_crystal_F_000 1968
_exptl_crystal_size_max 0.460
_exptl_crystal_size_mid 0.320
_exptl_crystal_size_min 0.180
_refine_diff_density_max 1.792
_refine_diff_density_min -0.643
_refine_diff_density_rms 0.126
_refine_ls_extinction_method none
_refine_ls_goodness_of_fit_ref 1.075
_refine_ls_hydrogen_treatment mixed
_refine_ls_matrix_type full
_refine_ls_number_parameters 1102
_refine_ls_number_reflns 22374
_refine_ls_number_restraints 0
_refine_ls_restrained_S_all 1.075
_refine_ls_R_factor_all 0.0696
_refine_ls_R_factor_gt 0.0462
_refine_ls_shift/su_max 0.002
_refine_ls_shift/su_mean 0.000
_refine_ls_structure_factor_coef Fsqd
_refine_ls_weighting_details 'w=1/[\s^2^(Fo^2^)+(0.0300P)^2^+4.0000P] where P=(Fo^2^+2Fc^2^)/3'
_refine_ls_weighting_scheme calc
_refine_ls_wR_factor_gt 0.0941
_refine_ls_wR_factor_ref 0.1000
_reflns_Friedel_coverage 0.000
_reflns_number_gt 15232
_reflns_number_total 22374
_reflns_threshold_expression 'I > 2\s(I)'
_cod_data_source_file 4a.cif
_cod_data_source_block igrum
_cod_database_code 1567738
_shelx_shelxl_version_number 2014/7
_shelx_space_group_comment
; 
The symmetry employed for this shelxl refinement is uniquely defined 
by the following loop, which should always be used as a source of 
symmetry information in preference to the above space-group names. 
They are only intended as comments. 
;
_shelx_estimated_absorpt_t_min 0.684
_shelx_estimated_absorpt_t_max 0.856

loop_
_space_group_symop_operation_xyz
'x, y, z'
'-x, -y, -z'

loop_
_atom_site_label
_atom_site_type_symbol
_atom_site_fract_x
_atom_site_fract_y
_atom_site_fract_z
_atom_site_U_iso_or_equiv
_atom_site_adp_type
_atom_site_occupancy
_atom_site_site_symmetry_order
_atom_site_calc_flag
_atom_site_refinement_flags_posn
_atom_site_refinement_flags_adp
_atom_site_refinement_flags_occupancy
_atom_site_disorder_assembly
_atom_site_disorder_group
Ru1A Ru 0.10404(3) 0.28072(2) 0.77178(2) 0.01824(7) Uani 1 1 d . . . . .
Ru2A Ru 0.03596(3) 0.15262(2) 0.64043(2) 0.02138(7) Uani 1 1 d . . . . .
Cl1A Cl -0.10525(8) 0.31831(5) 0.79297(4) 0.02313(18) Uani 1 1 d . . . . .
P1A P 0.10117(9) 0.19410(5) 0.80842(4) 0.01991(19) Uani 1 1 d . . . . .
P2A P 0.22214(9) 0.37605(5) 0.86569(4) 0.01932(18) Uani 1 1 d . . . . .
O1A O 0.2678(3) 0.07538(14) 0.58978(14) 0.0364(7) Uani 1 1 d . . . . .
C1A C -0.0081(4) 0.21849(19) 0.58980(17) 0.0235(8) Uani 1 1 d . . . . .
B3A B 0.0895(4) 0.1613(2) 0.5512(2) 0.0261(9) Uani 1 1 d . . . . .
H3A H 0.047(3) 0.1208(17) 0.4989(16) 0.012(8) Uiso 1 1 d . . . . .
B4A B 0.1097(4) 0.2608(2) 0.5780(2) 0.0256(9) Uani 1 1 d . . . . .
H4A H 0.071(3) 0.2893(16) 0.5488(15) 0.009(8) Uiso 1 1 d . . . . .
B5A B 0.0818(4) 0.2733(2) 0.6613(2) 0.0214(8) Uani 1 1 d . . . . .
H5A H 0.053(3) 0.3198(19) 0.7029(18) 0.024(9) Uiso 1 1 d . . . . .
B6A B 0.2290(4) 0.1464(2) 0.6102(2) 0.0278(9) Uani 1 1 d . . . . .
B7A B 0.2508(4) 0.2129(2) 0.5734(2) 0.0287(10) Uani 1 1 d . . . . .
H7A H 0.296(3) 0.2065(18) 0.5332(17) 0.023(9) Uiso 1 1 d . . . . .
B8A B 0.2406(4) 0.2904(2) 0.6492(2) 0.0278(10) Uani 1 1 d . . . . .
H8A H 0.275(4) 0.349(2) 0.6713(19) 0.033(11) Uiso 1 1 d . . . . .
B9A B 0.2150(4) 0.2323(2) 0.6909(2) 0.0244(9) Uani 1 1 d . . . . .
H9A H 0.247(4) 0.255(2) 0.754(2) 0.044(12) Uiso 1 1 d . . . . .
B10A B 0.3377(5) 0.2249(2) 0.6508(2) 0.0288(10) Uani 1 1 d . . . . .
H10A H 0.444(4) 0.2260(19) 0.6658(18) 0.028(10) Uiso 1 1 d . . . . .
C11A C 0.4022(4) 0.0644(3) 0.5924(3) 0.0480(12) Uani 1 1 d . . . . .
H11B H 0.4094 0.0130 0.5634 0.072 Uiso 1 1 calc R U . . .
H11F H 0.4473 0.0764 0.6391 0.072 Uiso 1 1 calc R U . . .
H11G H 0.4419 0.0962 0.5765 0.072 Uiso 1 1 calc R U . . .
C12A C -0.1477(4) 0.2203(2) 0.56285(18) 0.0258(8) Uani 1 1 d . . . . .
C13A C -0.2061(4) 0.1771(2) 0.4947(2) 0.0391(10) Uani 1 1 d . . . . .
H13A H -0.1546 0.1494 0.4646 0.047 Uiso 1 1 calc R U . . .
C14A C -0.3371(4) 0.1745(3) 0.4711(2) 0.0451(11) Uani 1 1 d . . . . .
H14A H -0.3762 0.1443 0.4249 0.054 Uiso 1 1 calc R U . . .
C15A C -0.4127(4) 0.2156(3) 0.5143(2) 0.0446(11) Uani 1 1 d . . . . .
H15A H -0.5034 0.2138 0.4976 0.054 Uiso 1 1 calc R U . . .
C16A C -0.3567(4) 0.2591(2) 0.5815(2) 0.0418(11) Uani 1 1 d . . . . .
H16A H -0.4088 0.2870 0.6112 0.050 Uiso 1 1 calc R U . . .
C17A C -0.2252(4) 0.2620(2) 0.6054(2) 0.0325(9) Uani 1 1 d . . . . .
H17A H -0.1867 0.2928 0.6515 0.039 Uiso 1 1 calc R U . . .
C18A C 0.0086(4) 0.12487(19) 0.72567(17) 0.0241(8) Uani 1 1 d . . . . .
C19A C 0.0719(4) 0.06903(19) 0.68310(18) 0.0274(8) Uani 1 1 d . . . . .
H19A H 0.1635 0.0632 0.7013 0.033 Uiso 1 1 calc R U . . .
C20A C 0.0193(4) 0.03254(19) 0.61304(19) 0.0292(9) Uani 1 1 d . . . . .
H20A H 0.0730 0.0002 0.5827 0.035 Uiso 1 1 calc R U . . .
C21A C -0.1010(4) 0.0488(2) 0.58449(19) 0.0299(9) Uani 1 1 d . . . . .
H21A H -0.1319 0.0281 0.5342 0.036 Uiso 1 1 calc R U . . .
C22A C -0.1689(4) 0.1004(2) 0.62624(19) 0.0277(8) Uani 1 1 d . . . . .
H22A H -0.2455 0.1178 0.6050 0.033 Uiso 1 1 calc R U . . .
C23A C -0.1148(4) 0.14008(19) 0.69629(18) 0.0250(8) Uani 1 1 d . . . . .
H23A H -0.1549 0.1841 0.7236 0.030 Uiso 1 1 calc R U . . .
C24A C 0.2438(3) 0.14973(19) 0.82613(17) 0.0226(7) Uani 1 1 d . . . . .
C25A C 0.2317(4) 0.0962(2) 0.84965(18) 0.0264(8) Uani 1 1 d . . . . .
H25B H 0.1515 0.0860 0.8589 0.032 Uiso 1 1 calc R U . . .
C26A C 0.3355(4) 0.0580(2) 0.85946(19) 0.0313(9) Uani 1 1 d . . . . .
H26A H 0.3263 0.0216 0.8752 0.038 Uiso 1 1 calc R U . . .
C27A C 0.4517(4) 0.0726(2) 0.84651(19) 0.0312(9) Uani 1 1 d . . . . .
H27B H 0.5229 0.0463 0.8533 0.037 Uiso 1 1 calc R U . . .
C28A C 0.4653(4) 0.1256(2) 0.8235(2) 0.0339(9) Uani 1 1 d . . . . .
H28A H 0.5460 0.1355 0.8146 0.041 Uiso 1 1 calc R U . . .
C29A C 0.3617(4) 0.1642(2) 0.81326(19) 0.0266(8) Uani 1 1 d . . . . .
H29A H 0.3716 0.2005 0.7975 0.032 Uiso 1 1 calc R U . . .
C30A C 0.0169(3) 0.20038(19) 0.87402(17) 0.0222(7) Uani 1 1 d . . . . .
C31A C -0.1122(4) 0.17236(19) 0.86101(18) 0.0242(8) Uani 1 1 d . . . . .
H31A H -0.1615 0.1477 0.8157 0.029 Uiso 1 1 calc R U . . .
C32A C -0.1687(4) 0.1808(2) 0.9150(2) 0.0298(9) Uani 1 1 d . . . . .
H32A H -0.2565 0.1615 0.9059 0.036 Uiso 1 1 calc R U . . .
C33A C -0.0992(4) 0.2166(2) 0.98064(19) 0.0325(9) Uani 1 1 d . . . . .
H33A H -0.1392 0.2223 1.0167 0.039 Uiso 1 1 calc R U . . .
C34A C 0.0298(4) 0.2447(2) 0.99448(19) 0.0312(9) Uani 1 1 d . . . . .
H34A H 0.0786 0.2695 1.0399 0.037 Uiso 1 1 calc R U . . .
C35A C 0.0862(4) 0.2359(2) 0.94118(18) 0.0258(8) Uani 1 1 d . . . . .
H35A H 0.1745 0.2547 0.9506 0.031 Uiso 1 1 calc R U . . .
C36A C 0.2262(3) 0.46130(18) 0.85470(17) 0.0213(7) Uani 1 1 d . . . . .
C37A C 0.3362(4) 0.5124(2) 0.88186(19) 0.0300(9) Uani 1 1 d . . . . .
H37A H 0.4162 0.5008 0.9014 0.036 Uiso 1 1 calc R U . . .
C38A C 0.3283(4) 0.5811(2) 0.8803(2) 0.0320(9) Uani 1 1 d . . . . .
H38B H 0.4034 0.6158 0.8982 0.038 Uiso 1 1 calc R U . . .
C39A C 0.2114(4) 0.5982(2) 0.8525(2) 0.0326(9) Uani 1 1 d . . . . .
H39A H 0.2053 0.6451 0.8525 0.039 Uiso 1 1 calc R U . . .
C40A C 0.1040(4) 0.5468(2) 0.8248(2) 0.0324(9) Uani 1 1 d . . . . .
H40A H 0.0237 0.5584 0.8054 0.039 Uiso 1 1 calc R U . . .
C41A C 0.1120(4) 0.4784(2) 0.82486(18) 0.0262(8) Uani 1 1 d . . . . .
H41A H 0.0379 0.4429 0.8041 0.031 Uiso 1 1 calc R U . . .
C42A C 0.3921(3) 0.35747(18) 0.88095(18) 0.0230(8) Uani 1 1 d . . . . .
C43A C 0.4495(4) 0.3407(2) 0.93395(19) 0.0286(8) Uani 1 1 d . . . . .
H43A H 0.4029 0.3436 0.9670 0.034 Uiso 1 1 calc R U . . .
C44A C 0.5740(4) 0.3199(2) 0.9387(2) 0.0323(9) Uani 1 1 d . . . . .
H44A H 0.6126 0.3089 0.9752 0.039 Uiso 1 1 calc R U . . .
C45A C 0.6428(4) 0.3151(2) 0.8905(2) 0.0331(9) Uani 1 1 d . . . . .
H45A H 0.7287 0.3014 0.8942 0.040 Uiso 1 1 calc R U . . .
C46A C 0.5861(4) 0.3303(2) 0.8372(2) 0.0303(9) Uani 1 1 d . . . . .
H46A H 0.6325 0.3264 0.8037 0.036 Uiso 1 1 calc R U . . .
C47A C 0.4622(3) 0.35130(19) 0.83235(19) 0.0251(8) Uani 1 1 d . . . . .
H47B H 0.4238 0.3617 0.7954 0.030 Uiso 1 1 calc R U . . .
C48A C 0.1849(3) 0.41226(18) 0.94986(17) 0.0215(7) Uani 1 1 d . . . . .
C49A C 0.0631(4) 0.3954(2) 0.95784(18) 0.0261(8) Uani 1 1 d . . . . .
H49A H -0.0015 0.3632 0.9198 0.031 Uiso 1 1 calc R U . . .
C50A C 0.0364(4) 0.4259(2) 1.02184(19) 0.0316(9) Uani 1 1 d . . . . .
H50A H -0.0472 0.4150 1.0273 0.038 Uiso 1 1 calc R U . . .
C51A C 0.1301(4) 0.4720(2) 1.07747(19) 0.0355(10) Uani 1 1 d . . . . .
H51A H 0.1122 0.4908 1.1213 0.043 Uiso 1 1 calc R U . . .
C52A C 0.2488(4) 0.4906(2) 1.0697(2) 0.0368(10) Uani 1 1 d . . . . .
H52A H 0.3123 0.5235 1.1079 0.044 Uiso 1 1 calc R U . . .
C53A C 0.2764(4) 0.4613(2) 1.00601(18) 0.0297(9) Uani 1 1 d . . . . .
H53D H 0.3585 0.4749 1.0007 0.036 Uiso 1 1 calc R U . . .
Ru1B Ru 0.22851(3) 0.25306(2) 0.25056(2) 0.01877(7) Uani 1 1 d . . . . .
Ru2B Ru 0.07534(3) 0.14163(2) 0.26438(2) 0.01977(7) Uani 1 1 d . . . . .
Cl1B Cl 0.07199(8) 0.28903(5) 0.17705(4) 0.02227(18) Uani 1 1 d . . . . .
P1B P 0.16570(9) 0.32620(5) 0.34464(4) 0.02080(19) Uani 1 1 d . . . . .
P2B P 0.40197(9) 0.31901(5) 0.24760(4) 0.02077(19) Uani 1 1 d . . . . .
O1B O 0.2177(3) 0.08632(14) 0.36550(13) 0.0304(6) Uani 1 1 d . . . . .
C1B C 0.0870(3) 0.06284(18) 0.16813(17) 0.0195(7) Uani 1 1 d . . . . .
B3B B 0.1273(4) 0.0262(2) 0.2217(2) 0.0216(8) Uani 1 1 d . . . . .
H3B H 0.065(3) -0.0212(17) 0.2162(16) 0.014(8) Uiso 1 1 d . . . . .
B4B B 0.2216(4) 0.0250(2) 0.1610(2) 0.0229(9) Uani 1 1 d . . . . .
H4B H 0.222(3) -0.0229(18) 0.1117(17) 0.021 Uiso 1 1 d . U . . .
B5B B 0.2055(4) 0.1245(2) 0.1891(2) 0.0214(8) Uani 1 1 d . . . . .
H5B H 0.210(3) 0.1635(16) 0.1601(15) 0.011(8) Uiso 1 1 d . . . . .
B6B B 0.2371(4) 0.0909(2) 0.3067(2) 0.0251(9) Uani 1 1 d . . . . .
B7B B 0.3042(4) 0.0226(2) 0.2383(2) 0.0245(9) Uani 1 1 d . . . . .
H7B H 0.334(3) -0.028(2) 0.2333(17) 0.025(10) Uiso 1 1 d . . . . .
B8B B 0.3579(4) 0.0900(2) 0.2128(2) 0.0233(9) Uani 1 1 d . . . . .
H8B H 0.429(4) 0.094(2) 0.1886(19) 0.038(11) Uiso 1 1 d . . . . .
B9B B 0.2906(4) 0.1612(2) 0.2771(2) 0.0218(8) Uani 1 1 d . . . . .
H9B H 0.322(4) 0.228(2) 0.299(2) 0.048(12) Uiso 1 1 d . . . . .
B10B B 0.3904(4) 0.1054(2) 0.2952(2) 0.0256(9) Uani 1 1 d . . . . .
H10B H 0.482(3) 0.1149(17) 0.3309(16) 0.012(8) Uiso 1 1 d . . . . .
C11B C 0.3189(4) 0.0651(2) 0.4032(2) 0.0340(9) Uani 1 1 d . . . . .
H11A H 0.2918 0.0642 0.4423 0.051 Uiso 1 1 calc R U . . .
H11C H 0.3966 0.1002 0.4189 0.051 Uiso 1 1 calc R U . . .
H11D H 0.3387 0.0161 0.3746 0.051 Uiso 1 1 calc R U . . .
C12B C -0.0247(3) 0.03502(19) 0.10757(17) 0.0228(8) Uani 1 1 d . . . . .
C13B C -0.0532(4) -0.0397(2) 0.06575(18) 0.0269(8) Uani 1 1 d . . . . .
H13B H -0.0001 -0.0731 0.0754 0.032 Uiso 1 1 calc R U . . .
C14B C -0.1580(4) -0.0663(2) 0.01010(19) 0.0303(9) Uani 1 1 d . . . . .
H14B H -0.1760 -0.1176 -0.0177 0.036 Uiso 1 1 calc R U . . .
C15B C -0.2352(4) -0.0190(2) -0.00465(19) 0.0326(9) Uani 1 1 d . . . . .
H15B H -0.3092 -0.0373 -0.0414 0.039 Uiso 1 1 calc R U . . .
C16B C -0.2049(4) 0.0562(2) 0.03448(19) 0.0326(9) Uani 1 1 d . . . . .
H16B H -0.2562 0.0893 0.0231 0.039 Uiso 1 1 calc R U . . .
C17B C -0.1008(4) 0.0831(2) 0.08985(18) 0.0277(8) Uani 1 1 d . . . . .
H17B H -0.0806 0.1346 0.1161 0.033 Uiso 1 1 calc R U . . .
C18B C 0.0357(3) 0.25649(18) 0.33071(17) 0.0214(7) Uani 1 1 d . . . . .
C19B C 0.0528(4) 0.21524(18) 0.36969(17) 0.0226(8) Uani 1 1 d . . . . .
H19B H 0.1297 0.2296 0.4087 0.027 Uiso 1 1 calc R U . . .
C20B C -0.0212(4) 0.1463(2) 0.34548(18) 0.0254(8) Uani 1 1 d . . . . .
H20B H 0.0034 0.1137 0.3685 0.030 Uiso 1 1 calc R U . . .
C21B C -0.1175(4) 0.1193(2) 0.28487(19) 0.0268(8) Uani 1 1 d . . . . .
H21B H -0.1604 0.0679 0.2650 0.032 Uiso 1 1 calc R U . . .
C22B C -0.1404(4) 0.1618(2) 0.24785(19) 0.0268(8) Uani 1 1 d . . . . .
H22B H -0.1960 0.1387 0.2009 0.032 Uiso 1 1 calc R U . . .
C23B C -0.0631(3) 0.22793(19) 0.26893(18) 0.0238(8) Uani 1 1 d . . . . .
H23B H -0.0669 0.2512 0.2370 0.029 Uiso 1 1 calc R U . . .
C24B C 0.2619(4) 0.35066(19) 0.42983(17) 0.0231(8) Uani 1 1 d . . . . .
C25B C 0.2071(4) 0.3816(2) 0.48544(18) 0.0290(9) Uani 1 1 d . . . . .
H25A H 0.1176 0.3889 0.4790 0.035 Uiso 1 1 calc R U . . .
C26B C 0.2813(4) 0.4022(2) 0.55039(19) 0.0322(9) Uani 1 1 d . . . . .
H26B H 0.2423 0.4225 0.5881 0.039 Uiso 1 1 calc R U . . .
C27B C 0.4098(4) 0.3931(2) 0.55996(19) 0.0351(10) Uani 1 1 d . . . . .
H27A H 0.4603 0.4073 0.6045 0.042 Uiso 1 1 calc R U . . .
C28B C 0.4678(4) 0.3636(2) 0.50569(19) 0.0388(10) Uani 1 1 d . . . . .
H28B H 0.5583 0.3589 0.5128 0.047 Uiso 1 1 calc R U . . .
C29B C 0.3925(4) 0.3409(2) 0.44033(19) 0.0309(9) Uani 1 1 d . . . . .
H29B H 0.4311 0.3185 0.4027 0.037 Uiso 1 1 calc R U . . .
C30B C 0.0943(4) 0.41145(19) 0.35561(17) 0.0247(8) Uani 1 1 d . . . . .
C31B C -0.0365(4) 0.4133(2) 0.3306(2) 0.0328(9) Uani 1 1 d . . . . .
H31B H -0.0950 0.3696 0.3099 0.039 Uiso 1 1 calc R U . . .
C32B C -0.0812(4) 0.4795(2) 0.3363(2) 0.0390(10) Uani 1 1 d . . . . .
H32B H -0.1703 0.4807 0.3185 0.047 Uiso 1 1 calc R U . . .
C33B C 0.0014(5) 0.5433(2) 0.3671(2) 0.0390(10) Uani 1 1 d . . . . .
H33B H -0.0306 0.5881 0.3704 0.047 Uiso 1 1 calc R U . . .
C34B C 0.1299(4) 0.5424(2) 0.3931(2) 0.0361(10) Uani 1 1 d . . . . .
H34B H 0.1868 0.5867 0.4149 0.043 Uiso 1 1 calc R U . . .
C35B C 0.1774(4) 0.4765(2) 0.38784(19) 0.0306(9) Uani 1 1 d . . . . .
H35B H 0.2665 0.4760 0.4062 0.037 Uiso 1 1 calc R U . . .
C36B C 0.4602(3) 0.27043(19) 0.16910(17) 0.0225(7) Uani 1 1 d . . . . .
C37B C 0.5896(4) 0.2588(2) 0.16913(18) 0.0263(8) Uani 1 1 d . . . . .
H37B H 0.6519 0.2743 0.2108 0.032 Uiso 1 1 calc R U . . .
C38B C 0.6280(4) 0.2243(2) 0.10782(19) 0.0311(9) Uani 1 1 d . . . . .
H38A H 0.7162 0.2154 0.1082 0.037 Uiso 1 1 calc R U . . .
C39B C 0.5395(4) 0.2030(2) 0.0469(2) 0.0321(9) Uani 1 1 d . . . . .
H39B H 0.5661 0.1802 0.0054 0.038 Uiso 1 1 calc R U . . .
C40B C 0.4117(4) 0.2155(2) 0.04740(19) 0.0344(9) Uani 1 1 d . . . . .
H40B H 0.3498 0.2012 0.0057 0.041 Uiso 1 1 calc R U . . .
C41B C 0.3720(4) 0.2487(2) 0.10767(19) 0.0303(9) Uani 1 1 d . . . . .
H41B H 0.2833 0.2566 0.1069 0.036 Uiso 1 1 calc R U . . .
C42B C 0.5450(3) 0.3311(2) 0.31453(17) 0.0234(8) Uani 1 1 d . . . . .
C43B C 0.5998(4) 0.3992(2) 0.36595(18) 0.0289(8) Uani 1 1 d . . . . .
H43B H 0.5666 0.4424 0.3652 0.035 Uiso 1 1 calc R U . . .
C44B C 0.7018(4) 0.4050(2) 0.4182(2) 0.0365(10) Uani 1 1 d . . . . .
H44B H 0.7379 0.4520 0.4529 0.044 Uiso 1 1 calc R U . . .
C45B C 0.7517(4) 0.3425(2) 0.4201(2) 0.0366(10) Uani 1 1 d . . . . .
H45B H 0.8220 0.3464 0.4558 0.044 Uiso 1 1 calc R U . . .
C46B C 0.6975(4) 0.2745(2) 0.36928(19) 0.0313(9) Uani 1 1 d . . . . .
H46B H 0.7308 0.2315 0.3704 0.038 Uiso 1 1 calc R U . . .
C47B C 0.5959(4) 0.2681(2) 0.31703(18) 0.0259(8) Uani 1 1 d . . . . .
H47A H 0.5601 0.2210 0.2825 0.031 Uiso 1 1 calc R U . . .
C48B C 0.3946(4) 0.41037(19) 0.24926(17) 0.0238(8) Uani 1 1 d . . . . .
C49B C 0.2854(4) 0.4462(2) 0.25621(18) 0.0269(8) Uani 1 1 d . . . . .
H49B H 0.2095 0.4228 0.2589 0.032 Uiso 1 1 calc R U . . .
C50B C 0.2842(4) 0.5169(2) 0.25944(19) 0.0348(10) Uani 1 1 d . . . . .
H50B H 0.2076 0.5409 0.2638 0.042 Uiso 1 1 calc R U . . .
C51B C 0.3945(4) 0.5517(2) 0.25622(18) 0.0353(10) Uani 1 1 d . . . . .
H51B H 0.3947 0.6002 0.2596 0.042 Uiso 1 1 calc R U . . .
C52B C 0.5046(4) 0.5156(2) 0.24801(19) 0.0344(10) Uani 1 1 d . . . . .
H52B H 0.5798 0.5389 0.2447 0.041 Uiso 1 1 calc R U . . .
C53B C 0.5059(4) 0.4457(2) 0.24457(18) 0.0297(9) Uani 1 1 d . . . . .
H53A H 0.5820 0.4214 0.2390 0.036 Uiso 1 1 calc R U . . .

loop_
_atom_site_aniso_label
_atom_site_aniso_U_11
_atom_site_aniso_U_22
_atom_site_aniso_U_33
_atom_site_aniso_U_23
_atom_site_aniso_U_13
_atom_site_aniso_U_12
Ru1A 0.01876(15) 0.01785(14) 0.01724(13) 0.00669(11) 0.00428(11) 0.00028(11)
Ru2A 0.02557(16) 0.01804(14) 0.01853(14) 0.00635(12) 0.00445(12) -0.00210(12)
Cl1A 0.0176(4) 0.0275(4) 0.0224(4) 0.0090(4) 0.0046(3) 0.0022(3)
P1A 0.0220(5) 0.0185(4) 0.0187(4) 0.0073(4) 0.0054(4) 0.0008(4)
P2A 0.0195(5) 0.0185(4) 0.0185(4) 0.0067(4) 0.0044(4) 0.0010(4)
O1A 0.0372(17) 0.0295(15) 0.0386(16) 0.0092(13) 0.0122(14) 0.0062(13)
C1A 0.032(2) 0.0219(18) 0.0183(17) 0.0092(15) 0.0076(15) 0.0031(16)
B3A 0.035(3) 0.019(2) 0.022(2) 0.0075(17) 0.0032(19) -0.0018(18)
B4A 0.034(2) 0.023(2) 0.019(2) 0.0075(17) 0.0081(18) -0.0030(18)
B5A 0.025(2) 0.0187(19) 0.021(2) 0.0092(17) 0.0048(17) -0.0016(17)
B6A 0.026(2) 0.028(2) 0.023(2) 0.0044(18) 0.0066(18) 0.0007(18)
B7A 0.033(3) 0.026(2) 0.025(2) 0.0060(19) 0.012(2) -0.0013(19)
B8A 0.035(3) 0.031(2) 0.026(2) 0.015(2) 0.016(2) 0.007(2)
B9A 0.030(2) 0.025(2) 0.0172(19) 0.0078(17) 0.0056(17) 0.0015(18)
B10A 0.028(2) 0.030(2) 0.029(2) 0.011(2) 0.012(2) 0.0024(19)
C11A 0.034(3) 0.044(3) 0.059(3) 0.016(2) 0.005(2) 0.015(2)
C12A 0.030(2) 0.0260(19) 0.0223(18) 0.0122(16) 0.0053(16) -0.0022(16)
C13A 0.035(2) 0.048(3) 0.028(2) 0.012(2) 0.0046(19) -0.001(2)
C14A 0.037(3) 0.056(3) 0.034(2) 0.016(2) -0.002(2) -0.004(2)
C15A 0.023(2) 0.053(3) 0.056(3) 0.029(3) -0.006(2) -0.003(2)
C16A 0.034(3) 0.050(3) 0.044(3) 0.022(2) 0.010(2) 0.012(2)
C17A 0.033(2) 0.032(2) 0.029(2) 0.0130(18) 0.0010(18) 0.0031(18)
C18A 0.029(2) 0.0240(18) 0.0206(18) 0.0112(15) 0.0065(16) -0.0050(16)
C19A 0.040(2) 0.0174(18) 0.0259(19) 0.0098(16) 0.0092(17) -0.0034(16)
C20A 0.041(2) 0.0193(18) 0.026(2) 0.0085(16) 0.0082(18) -0.0030(17)
C21A 0.043(2) 0.0232(19) 0.0225(19) 0.0096(16) 0.0058(18) -0.0102(17)
C22A 0.028(2) 0.0248(19) 0.031(2) 0.0142(17) 0.0032(17) -0.0089(16)
C23A 0.027(2) 0.0216(18) 0.029(2) 0.0132(16) 0.0053(16) -0.0046(15)
C24A 0.0244(19) 0.0207(18) 0.0194(17) 0.0065(15) 0.0027(15) 0.0043(15)
C25A 0.023(2) 0.031(2) 0.028(2) 0.0140(17) 0.0092(16) 0.0056(16)
C26A 0.039(2) 0.027(2) 0.031(2) 0.0161(18) 0.0062(18) 0.0054(18)
C27A 0.035(2) 0.027(2) 0.034(2) 0.0148(18) 0.0097(18) 0.0148(18)
C28A 0.025(2) 0.034(2) 0.047(3) 0.018(2) 0.0164(19) 0.0087(17)
C29A 0.027(2) 0.0230(19) 0.034(2) 0.0140(17) 0.0104(17) 0.0064(16)
C30A 0.0252(19) 0.0225(18) 0.0216(18) 0.0112(15) 0.0071(15) 0.0045(15)
C31A 0.025(2) 0.0242(19) 0.0242(18) 0.0123(16) 0.0031(15) 0.0012(15)
C32A 0.025(2) 0.033(2) 0.041(2) 0.0216(19) 0.0132(18) 0.0080(17)
C33A 0.048(3) 0.032(2) 0.028(2) 0.0189(18) 0.0158(19) 0.0139(19)
C34A 0.042(2) 0.030(2) 0.0212(19) 0.0114(17) 0.0032(17) 0.0059(18)
C35A 0.024(2) 0.0267(19) 0.0242(19) 0.0096(16) 0.0031(16) 0.0014(16)
C36A 0.0256(19) 0.0177(17) 0.0217(18) 0.0079(15) 0.0089(15) 0.0039(15)
C37A 0.028(2) 0.028(2) 0.032(2) 0.0118(18) 0.0068(17) 0.0024(17)
C38A 0.032(2) 0.024(2) 0.038(2) 0.0101(18) 0.0108(19) -0.0033(17)
C39A 0.043(3) 0.0225(19) 0.039(2) 0.0169(18) 0.014(2) 0.0066(18)
C40A 0.031(2) 0.033(2) 0.040(2) 0.0208(19) 0.0091(19) 0.0091(18)
C41A 0.025(2) 0.0246(19) 0.028(2) 0.0111(16) 0.0053(16) 0.0003(16)
C42A 0.0228(19) 0.0131(16) 0.0277(19) 0.0058(15) 0.0010(15) -0.0002(14)
C43A 0.032(2) 0.029(2) 0.026(2) 0.0127(17) 0.0073(17) 0.0028(17)
C44A 0.030(2) 0.033(2) 0.034(2) 0.0189(19) -0.0022(18) 0.0051(18)
C45A 0.024(2) 0.026(2) 0.048(3) 0.0145(19) 0.0077(19) 0.0056(17)
C46A 0.024(2) 0.030(2) 0.040(2) 0.0171(19) 0.0099(18) 0.0043(17)
C47A 0.0205(19) 0.0251(19) 0.030(2) 0.0121(17) 0.0070(16) 0.0009(15)
C48A 0.0250(19) 0.0197(17) 0.0173(17) 0.0056(14) 0.0047(15) 0.0025(15)
C49A 0.026(2) 0.0242(19) 0.0248(19) 0.0075(16) 0.0060(16) 0.0045(16)
C50A 0.033(2) 0.036(2) 0.029(2) 0.0134(18) 0.0145(18) 0.0065(18)
C51A 0.048(3) 0.037(2) 0.0182(19) 0.0060(17) 0.0138(18) 0.004(2)
C52A 0.043(3) 0.032(2) 0.022(2) 0.0017(18) 0.0033(18) -0.0049(19)
C53A 0.031(2) 0.028(2) 0.0232(19) 0.0039(16) 0.0065(17) -0.0045(17)
Ru1B 0.02133(15) 0.01741(14) 0.01761(14) 0.00721(11) 0.00529(11) 0.00200(11)
Ru2B 0.02219(15) 0.01778(14) 0.01983(14) 0.00753(12) 0.00714(12) 0.00237(11)
Cl1B 0.0238(4) 0.0220(4) 0.0215(4) 0.0103(4) 0.0040(3) 0.0039(3)
P1B 0.0253(5) 0.0179(4) 0.0188(4) 0.0068(4) 0.0066(4) 0.0027(4)
P2B 0.0231(5) 0.0187(4) 0.0196(4) 0.0073(4) 0.0051(4) 0.0000(4)
O1B 0.0347(16) 0.0326(15) 0.0272(14) 0.0163(12) 0.0067(12) 0.0049(12)
C1B 0.0220(18) 0.0177(17) 0.0197(17) 0.0081(14) 0.0063(14) 0.0048(14)
B3B 0.027(2) 0.0160(19) 0.022(2) 0.0065(16) 0.0081(17) 0.0033(17)
B4B 0.027(2) 0.019(2) 0.021(2) 0.0057(17) 0.0084(17) 0.0041(17)
B5B 0.019(2) 0.022(2) 0.025(2) 0.0111(17) 0.0073(17) 0.0031(16)
B6B 0.028(2) 0.020(2) 0.029(2) 0.0122(18) 0.0066(19) 0.0030(17)
B7B 0.028(2) 0.021(2) 0.026(2) 0.0116(18) 0.0068(18) 0.0054(18)
B8B 0.026(2) 0.021(2) 0.024(2) 0.0091(17) 0.0094(18) 0.0057(17)
B9B 0.024(2) 0.0154(19) 0.022(2) 0.0055(16) 0.0050(17) 0.0005(16)
B10B 0.026(2) 0.025(2) 0.027(2) 0.0130(19) 0.0048(19) 0.0013(18)
C11B 0.035(2) 0.035(2) 0.033(2) 0.0206(19) -0.0011(18) -0.0025(19)
C12B 0.0231(19) 0.0244(18) 0.0199(17) 0.0078(15) 0.0072(15) -0.0012(15)
C13B 0.031(2) 0.0233(19) 0.029(2) 0.0122(16) 0.0087(17) 0.0012(16)
C14B 0.035(2) 0.028(2) 0.025(2) 0.0079(17) 0.0076(17) -0.0047(17)
C15B 0.030(2) 0.040(2) 0.024(2) 0.0124(18) 0.0007(17) -0.0059(18)
C16B 0.035(2) 0.038(2) 0.024(2) 0.0147(18) 0.0016(17) 0.0069(19)
C17B 0.038(2) 0.0192(18) 0.0224(19) 0.0055(15) 0.0071(17) 0.0047(16)
C18B 0.0256(19) 0.0162(17) 0.0232(18) 0.0070(15) 0.0105(15) 0.0075(14)
C19B 0.027(2) 0.0204(18) 0.0212(18) 0.0060(15) 0.0132(15) 0.0080(15)
C20B 0.030(2) 0.0257(19) 0.0254(19) 0.0122(16) 0.0147(17) 0.0087(16)
C21B 0.024(2) 0.0248(19) 0.033(2) 0.0099(17) 0.0143(17) 0.0026(16)
C22B 0.025(2) 0.0253(19) 0.027(2) 0.0065(16) 0.0096(16) 0.0025(16)
C23B 0.025(2) 0.0217(18) 0.0271(19) 0.0096(16) 0.0136(16) 0.0065(15)
C24B 0.027(2) 0.0216(18) 0.0228(18) 0.0108(15) 0.0073(15) 0.0020(15)
C25B 0.035(2) 0.027(2) 0.0242(19) 0.0094(17) 0.0075(17) -0.0008(17)
C26B 0.046(3) 0.028(2) 0.0197(19) 0.0054(16) 0.0120(18) 0.0013(18)
C27B 0.048(3) 0.037(2) 0.0188(19) 0.0126(18) 0.0037(18) 0.004(2)
C28B 0.034(2) 0.053(3) 0.023(2) 0.013(2) 0.0018(18) 0.007(2)
C29B 0.033(2) 0.038(2) 0.0233(19) 0.0135(18) 0.0094(17) 0.0082(18)
C30B 0.036(2) 0.0221(18) 0.0184(17) 0.0089(15) 0.0100(16) 0.0079(16)
C31B 0.037(2) 0.028(2) 0.032(2) 0.0108(18) 0.0091(19) 0.0068(18)
C32B 0.040(3) 0.037(2) 0.037(2) 0.012(2) 0.009(2) 0.017(2)
C33B 0.058(3) 0.027(2) 0.041(2) 0.018(2) 0.021(2) 0.021(2)
C34B 0.052(3) 0.023(2) 0.034(2) 0.0113(18) 0.015(2) 0.0040(19)
C35B 0.036(2) 0.027(2) 0.029(2) 0.0111(17) 0.0105(18) 0.0024(17)
C36B 0.0245(19) 0.0204(18) 0.0233(18) 0.0089(15) 0.0085(15) -0.0001(15)
C37B 0.028(2) 0.027(2) 0.0218(18) 0.0092(16) 0.0041(16) -0.0003(16)
C38B 0.031(2) 0.033(2) 0.030(2) 0.0107(18) 0.0157(18) 0.0080(17)
C39B 0.041(2) 0.026(2) 0.027(2) 0.0067(17) 0.0152(19) 0.0037(18)
C40B 0.032(2) 0.043(2) 0.023(2) 0.0118(19) 0.0005(17) -0.0035(19)
C41B 0.026(2) 0.034(2) 0.030(2) 0.0128(18) 0.0077(17) 0.0033(17)
C42B 0.0218(19) 0.030(2) 0.0178(17) 0.0094(16) 0.0047(15) -0.0022(15)
C43B 0.031(2) 0.027(2) 0.0248(19) 0.0082(17) 0.0051(17) 0.0000(17)
C44B 0.037(2) 0.035(2) 0.026(2) 0.0066(18) -0.0014(18) -0.0061(19)
C45B 0.029(2) 0.051(3) 0.027(2) 0.016(2) 0.0045(18) 0.002(2)
C46B 0.027(2) 0.039(2) 0.032(2) 0.0177(19) 0.0098(17) 0.0114(18)
C47B 0.023(2) 0.032(2) 0.0232(18) 0.0119(17) 0.0078(16) 0.0030(16)
C48B 0.030(2) 0.0202(18) 0.0176(17) 0.0063(15) 0.0027(15) -0.0034(15)
C49B 0.034(2) 0.0254(19) 0.0222(19) 0.0117(16) 0.0061(16) 0.0010(17)
C50B 0.054(3) 0.027(2) 0.025(2) 0.0119(17) 0.0098(19) 0.0113(19)
C51B 0.060(3) 0.0219(19) 0.022(2) 0.0090(17) 0.0080(19) -0.001(2)
C52B 0.049(3) 0.028(2) 0.025(2) 0.0111(17) 0.0083(19) -0.0084(19)
C53B 0.036(2) 0.028(2) 0.0215(19) 0.0095(16) 0.0023(17) -0.0065(17)

loop_
_atom_type_symbol
_atom_type_description
_atom_type_scat_dispersion_real
_atom_type_scat_dispersion_imag
_atom_type_scat_source
C C 0.0033 0.0016 'International Tables Vol C Tables 4.2.6.8 and 6.1.1.4'
H H 0.0000 0.0000 'International Tables Vol C Tables 4.2.6.8 and 6.1.1.4'
B B 0.0013 0.0007 'International Tables Vol C Tables 4.2.6.8 and 6.1.1.4'
P P 0.1023 0.0942 'International Tables Vol C Tables 4.2.6.8 and 6.1.1.4'
Cl Cl 0.1484 0.1585 'International Tables Vol C Tables 4.2.6.8 and 6.1.1.4'
Ru Ru -1.2594 0.8363 'International Tables Vol C Tables 4.2.6.8 and 6.1.1.4'
O O 0.0106 0.0060 'International Tables Vol C Tables 4.2.6.8 and 6.1.1.4'

loop_
_geom_angle_atom_site_label_1
_geom_angle_atom_site_label_2
_geom_angle_atom_site_label_3
_geom_angle
_geom_angle_site_symmetry_1
_geom_angle_site_symmetry_3
_geom_angle_publ_flag
P1A Ru1A B9A 101.28(11) . . ?
P1A Ru1A P2A 101.09(4) . . ?
B9A Ru1A P2A 112.57(11) . . ?
P1A Ru1A B5A 131.48(10) . . ?
B9A Ru1A B5A 45.71(15) . . ?
P2A Ru1A B5A 122.70(10) . . ?
P1A Ru1A Cl1A 95.03(3) . . ?
B9A Ru1A Cl1A 143.99(11) . . ?
P2A Ru1A Cl1A 95.18(3) . . ?
B5A Ru1A Cl1A 100.26(11) . . ?
P1A Ru1A Ru2A 81.49(3) . . ?
B9A Ru1A Ru2A 49.02(11) . . ?
P2A Ru1A Ru2A 161.16(3) . . ?
B5A Ru1A Ru2A 50.28(10) . . ?
Cl1A Ru1A Ru2A 103.22(2) . . ?
P1A Ru1A H5A 153.2(10) . . ?
B9A Ru1A H5A 70.4(10) . . ?
P2A Ru1A H5A 105.6(10) . . ?
B5A Ru1A H5A 27.7(10) . . ?
Cl1A Ru1A H5A 80.6(10) . . ?
Ru2A Ru1A H5A 74.0(10) . . ?
P1A Ru1A H9A 86.7(13) . . ?
B9A Ru1A H9A 33.6(13) . . ?
P2A Ru1A H9A 86.3(14) . . ?
B5A Ru1A H9A 77.2(13) . . ?
Cl1A Ru1A H9A 177.5(13) . . ?
Ru2A Ru1A H9A 75.2(14) . . ?
H5A Ru1A H9A 97.0(17) . . ?
C1A Ru2A B9A 82.18(15) . . ?
C1A Ru2A C20A 136.48(14) . . ?
B9A Ru2A C20A 127.44(15) . . ?
C1A Ru2A C21A 107.86(14) . . ?
B9A Ru2A C21A 163.22(16) . . ?
C20A Ru2A C21A 36.72(14) . . ?
C1A Ru2A B3A 44.26(15) . . ?
B9A Ru2A B3A 78.79(15) . . ?
C20A Ru2A B3A 104.66(14) . . ?
C21A Ru2A B3A 98.80(14) . . ?
C1A Ru2A B6A 85.98(15) . . ?
B9A Ru2A B6A 51.26(15) . . ?
C20A Ru2A B6A 90.76(15) . . ?
C21A Ru2A B6A 114.79(15) . . ?
B3A Ru2A B6A 49.46(16) . . ?
C1A Ru2A C19A 172.84(13) . . ?
B9A Ru2A C19A 103.54(15) . . ?
C20A Ru2A C19A 36.40(13) . . ?
C21A Ru2A C19A 65.57(14) . . ?
B3A Ru2A C19A 132.01(15) . . ?
B6A Ru2A C19A 94.25(15) . . ?
C1A Ru2A C18A 147.54(14) . . ?
B9A Ru2A C18A 100.92(14) . . ?
C20A Ru2A C18A 65.98(13) . . ?
C21A Ru2A C18A 78.02(13) . . ?
B3A Ru2A C18A 168.20(15) . . ?
B6A Ru2A C18A 121.36(15) . . ?
C19A Ru2A C18A 36.36(13) . . ?
C1A Ru2A C23A 115.49(14) . . ?
B9A Ru2A C23A 123.42(14) . . ?
C20A Ru2A C23A 77.16(14) . . ?
C21A Ru2A C23A 65.17(13) . . ?
B3A Ru2A C23A 151.35(15) . . ?
B6A Ru2A C23A 157.96(15) . . ?
C19A Ru2A C23A 65.11(14) . . ?
C18A Ru2A C23A 36.77(13) . . ?
C1A Ru2A C22A 100.28(14) . . ?
B9A Ru2A C22A 157.93(14) . . ?
C20A Ru2A C22A 64.71(14) . . ?
C21A Ru2A C22A 35.70(13) . . ?
B3A Ru2A C22A 118.29(15) . . ?
B6A Ru2A C22A 150.38(15) . . ?
C19A Ru2A C22A 76.08(14) . . ?
C18A Ru2A C22A 65.37(13) . . ?
C23A Ru2A C22A 35.93(12) . . ?
C1A Ru2A B5A 42.38(14) . . ?
B9A Ru2A B5A 46.53(15) . . ?
C20A Ru2A B5A 170.87(15) . . ?
C21A Ru2A B5A 147.93(15) . . ?
B3A Ru2A B5A 68.57(14) . . ?
B6A Ru2A B5A 80.18(15) . . ?
C19A Ru2A B5A 144.69(14) . . ?
C18A Ru2A B5A 119.83(13) . . ?
C23A Ru2A B5A 111.77(14) . . ?
C22A Ru2A B5A 123.55(14) . . ?
C1A Ru2A Ru1A 91.71(10) . . ?
B9A Ru2A Ru1A 49.10(10) . . ?
C20A Ru2A Ru1A 131.46(10) . . ?
C21A Ru2A Ru1A 140.81(9) . . ?
B3A Ru2A Ru1A 118.16(11) . . ?
B6A Ru2A Ru1A 99.81(11) . . ?
C19A Ru2A Ru1A 95.29(9) . . ?
C18A Ru2A Ru1A 68.18(9) . . ?
C23A Ru2A Ru1A 75.83(9) . . ?
C22A Ru2A Ru1A 108.83(10) . . ?
B5A Ru2A Ru1A 52.30(10) . . ?
C24A P1A C30A 102.65(16) . . ?
C24A P1A C18A 103.10(17) . . ?
C30A P1A C18A 109.40(16) . . ?
C24A P1A Ru1A 123.46(12) . . ?
C30A P1A Ru1A 122.40(12) . . ?
C18A P1A Ru1A 92.96(11) . . ?
C42A P2A C48A 104.04(16) . . ?
C42A P2A C36A 105.38(16) . . ?
C48A P2A C36A 99.01(15) . . ?
C42A P2A Ru1A 109.73(11) . . ?
C48A P2A Ru1A 124.99(12) . . ?
C36A P2A Ru1A 111.76(12) . . ?
B6A O1A C11A 120.4(3) . . ?
C12A C1A B5A 127.9(3) . . ?
C12A C1A B4A 123.6(3) . . ?
B5A C1A B4A 70.3(2) . . ?
C12A C1A B3A 127.3(3) . . ?
B5A C1A B3A 104.8(3) . . ?
B4A C1A B3A 68.4(3) . . ?
C12A C1A Ru2A 117.0(2) . . ?
B5A C1A Ru2A 76.28(19) . . ?
B4A C1A Ru2A 119.2(3) . . ?
B3A C1A Ru2A 73.38(19) . . ?
C1A B3A B4A 55.4(2) . . ?
C1A B3A B7A 108.2(3) . . ?
B4A B3A B7A 57.9(2) . . ?
C1A B3A B6A 114.1(3) . . ?
B4A B3A B6A 103.5(3) . . ?
B7A B3A B6A 60.4(2) . . ?
C1A B3A Ru2A 62.36(18) . . ?
B4A B3A Ru2A 102.8(2) . . ?
B7A B3A Ru2A 112.7(2) . . ?
B6A B3A Ru2A 65.51(18) . . ?
C1A B3A H3A 116.2(17) . . ?
B4A B3A H3A 124.0(16) . . ?
B7A B3A H3A 121.0(16) . . ?
B6A B3A H3A 124.3(17) . . ?
Ru2A B3A H3A 121.4(16) . . ?
C1A B4A B8A 109.5(3) . . ?
C1A B4A B7A 112.0(3) . . ?
B8A B4A B7A 60.5(3) . . ?
C1A B4A B3A 56.2(2) . . ?
B8A B4A B3A 102.2(3) . . ?
B7A B4A B3A 61.4(2) . . ?
C1A B4A B5A 54.2(2) . . ?
B8A B4A B5A 59.7(2) . . ?
B7A B4A B5A 101.8(3) . . ?
B3A B4A B5A 88.1(2) . . ?
C1A B4A H4A 110.1(17) . . ?
B8A B4A H4A 128.7(17) . . ?
B7A B4A H4A 127.6(16) . . ?
B3A B4A H4A 126.7(17) . . ?
B5A B4A H4A 127.9(17) . . ?
C1A B5A B9A 113.3(3) . . ?
C1A B5A B8A 108.6(3) . . ?
B9A B5A B8A 61.0(2) . . ?
C1A B5A B4A 55.5(2) . . ?
B9A B5A B4A 102.0(3) . . ?
B8A B5A B4A 57.4(2) . . ?
C1A B5A Ru2A 61.34(17) . . ?
B9A B5A Ru2A 64.54(18) . . ?
B8A B5A Ru2A 111.9(2) . . ?
B4A B5A Ru2A 100.2(2) . . ?
C1A B5A Ru1A 132.0(2) . . ?
B9A B5A Ru1A 63.08(17) . . ?
B8A B5A Ru1A 108.9(2) . . ?
B4A B5A Ru1A 164.6(3) . . ?
Ru2A B5A Ru1A 77.42(11) . . ?
C1A B5A H5A 128.0(19) . . ?
B9A B5A H5A 112.8(18) . . ?
B8A B5A H5A 113.9(18) . . ?
B4A B5A H5A 132.7(17) . . ?
Ru2A B5A H5A 123.0(17) . . ?
Ru1A B5A H5A 56.9(17) . . ?
O1A B6A B10A 123.1(4) . . ?
O1A B6A B7A 127.6(3) . . ?
B10A B6A B7A 56.2(2) . . ?
O1A B6A B3A 117.5(3) . . ?
B10A B6A B3A 108.7(3) . . ?
B7A B6A B3A 58.7(2) . . ?
O1A B6A B9A 141.2(3) . . ?
B10A B6A B9A 54.5(2) . . ?
B7A B6A B9A 85.5(3) . . ?
B3A B6A B9A 95.9(3) . . ?
O1A B6A Ru2A 111.7(3) . . ?
B10A B6A Ru2A 116.9(3) . . ?
B7A B6A Ru2A 111.0(3) . . ?
B3A B6A Ru2A 65.02(19) . . ?
B9A B6A Ru2A 63.56(18) . . ?
B10A B7A B4A 112.7(3) . . ?
B10A B7A B8A 58.0(3) . . ?
B4A B7A B8A 59.1(2) . . ?
B10A B7A B3A 111.7(3) . . ?
B4A B7A B3A 60.7(2) . . ?
B8A B7A B3A 100.8(3) . . ?
B10A B7A B6A 57.4(2) . . ?
B4A B7A B6A 105.9(3) . . ?
B8A B7A B6A 92.9(3) . . ?
B3A B7A B6A 60.9(2) . . ?
B10A B7A H7A 122.0(19) . . ?
B4A B7A H7A 116.7(19) . . ?
B8A B7A H7A 132.7(19) . . ?
B3A B7A H7A 117.7(19) . . ?
B6A B7A H7A 128.7(19) . . ?
B10A B8A B4A 114.6(3) . . ?
B10A B8A B7A 58.6(3) . . ?
B4A B8A B7A 60.5(3) . . ?
B10A B8A B5A 112.4(3) . . ?
B4A B8A B5A 62.8(2) . . ?
B7A B8A B5A 104.0(3) . . ?
B10A B8A B9A 57.4(2) . . ?
B4A B8A B9A 104.6(3) . . ?
B7A B8A B9A 92.0(3) . . ?
B5A B8A B9A 59.3(2) . . ?
B10A B8A H8A 124(2) . . ?
B4A B8A H8A 115(2) . . ?
B7A B8A H8A 134(2) . . ?
B5A B8A H8A 113(2) . . ?
B9A B8A H8A 130(2) . . ?
B10A B9A B5A 112.9(3) . . ?
B10A B9A B8A 57.4(2) . . ?
B5A B9A B8A 59.8(2) . . ?
B10A B9A B6A 56.2(2) . . ?
B5A B9A B6A 103.8(3) . . ?
B8A B9A B6A 89.6(3) . . ?
B10A B9A Ru2A 120.2(3) . . ?
B5A B9A Ru2A 68.92(19) . . ?
B8A B9A Ru2A 114.4(3) . . ?
B6A B9A Ru2A 65.18(18) . . ?
B10A B9A Ru1A 157.9(3) . . ?
B5A B9A Ru1A 71.21(19) . . ?
B8A B9A Ru1A 114.1(2) . . ?
B6A B9A Ru1A 145.6(3) . . ?
Ru2A B9A Ru1A 81.88(14) . . ?
B10A B9A H9A 116.5(19) . . ?
B5A B9A H9A 114.9(19) . . ?
B8A B9A H9A 122.4(18) . . ?
B6A B9A H9A 138.4(18) . . ?
Ru2A B9A H9A 114.5(18) . . ?
Ru1A B9A H9A 47.7(18) . . ?
B9A B10A B8A 65.3(3) . . ?
B9A B10A B7A 99.7(3) . . ?
B8A B10A B7A 63.4(3) . . ?
B9A B10A B6A 69.3(3) . . ?
B8A B10A B6A 101.9(3) . . ?
B7A B10A B6A 66.4(3) . . ?
B9A B10A H10A 134.2(19) . . ?
B8A B10A H10A 132.6(19) . . ?
B7A B10A H10A 126.1(19) . . ?
B6A B10A H10A 124.9(19) . . ?
O1A C11A H11B 109.5 . . ?
O1A C11A H11F 109.5 . . ?
H11B C11A H11F 109.5 . . ?
O1A C11A H11G 109.5 . . ?
H11B C11A H11G 109.5 . . ?
H11F C11A H11G 109.5 . . ?
C17A C12A C13A 118.4(4) . . ?
C17A C12A C1A 120.9(3) . . ?
C13A C12A C1A 120.6(3) . . ?
C14A C13A C12A 120.5(4) . . ?
C14A C13A H13A 119.8 . . ?
C12A C13A H13A 119.8 . . ?
C13A C14A C15A 120.3(4) . . ?
C13A C14A H14A 119.9 . . ?
C15A C14A H14A 119.9 . . ?
C16A C15A C14A 120.1(4) . . ?
C16A C15A H15A 119.9 . . ?
C14A C15A H15A 119.9 . . ?
C17A C16A C15A 119.8(4) . . ?
C17A C16A H16A 120.1 . . ?
C15A C16A H16A 120.1 . . ?
C16A C17A C12A 120.9(4) . . ?
C16A C17A H17A 119.6 . . ?
C12A C17A H17A 119.6 . . ?
C19A C18A C23A 118.4(3) . . ?
C19A C18A P1A 120.1(3) . . ?
C23A C18A P1A 118.9(3) . . ?
C19A C18A Ru2A 71.72(19) . . ?
C23A C18A Ru2A 72.19(19) . . ?
P1A C18A Ru2A 111.31(15) . . ?
C20A C19A C18A 120.8(4) . . ?
C20A C19A Ru2A 70.6(2) . . ?
C18A C19A Ru2A 71.9(2) . . ?
C20A C19A H19A 119.0 . . ?
C18A C19A H19A 119.0 . . ?
Ru2A C19A H19A 119.0 . . ?
C19A C20A C21A 120.3(4) . . ?
C19A C20A Ru2A 73.0(2) . . ?
C21A C20A Ru2A 72.1(2) . . ?
C19A C20A H20A 119.6 . . ?
C21A C20A H20A 119.6 . . ?
Ru2A C20A H20A 119.6 . . ?
C22A C21A C20A 119.7(4) . . ?
C22A C21A Ru2A 74.1(2) . . ?
C20A C21A Ru2A 71.1(2) . . ?
C22A C21A H21A 119.9 . . ?
C20A C21A H21A 119.9 . . ?
Ru2A C21A H21A 119.9 . . ?
C21A C22A C23A 120.8(4) . . ?
C21A C22A Ru2A 70.2(2) . . ?
C23A C22A Ru2A 71.5(2) . . ?
C21A C22A H22A 118.8 . . ?
C23A C22A H22A 118.8 . . ?
Ru2A C22A H22A 118.8 . . ?
C22A C23A C18A 119.9(3) . . ?
C22A C23A Ru2A 72.6(2) . . ?
C18A C23A Ru2A 71.04(19) . . ?
C22A C23A H23A 119.7 . . ?
C18A C23A H23A 119.7 . . ?
Ru2A C23A H23A 119.7 . . ?
C29A C24A C25A 119.0(3) . . ?
C29A C24A P1A 122.0(3) . . ?
C25A C24A P1A 118.9(3) . . ?
C26A C25A C24A 120.5(3) . . ?
C26A C25A H25B 119.7 . . ?
C24A C25A H25B 119.7 . . ?
C27A C26A C25A 120.1(3) . . ?
C27A C26A H26A 120.0 . . ?
C25A C26A H26A 120.0 . . ?
C26A C27A C28A 120.1(4) . . ?
C26A C27A H27B 120.0 . . ?
C28A C27A H27B 120.0 . . ?
C27A C28A C29A 120.4(4) . . ?
C27A C28A H28A 119.8 . . ?
C29A C28A H28A 119.8 . . ?
C24A C29A C28A 119.9(3) . . ?
C24A C29A H29A 120.1 . . ?
C28A C29A H29A 120.1 . . ?
C31A C30A C35A 118.4(3) . . ?
C31A C30A P1A 124.0(3) . . ?
C35A C30A P1A 117.6(3) . . ?
C30A C31A C32A 119.7(3) . . ?
C30A C31A H31A 120.2 . . ?
C32A C31A H31A 120.2 . . ?
C33A C32A C31A 121.0(4) . . ?
C33A C32A H32A 119.5 . . ?
C31A C32A H32A 119.5 . . ?
C32A C33A C34A 120.1(3) . . ?
C32A C33A H33A 120.0 . . ?
C34A C33A H33A 120.0 . . ?
C35A C34A C33A 119.1(4) . . ?
C35A C34A H34A 120.5 . . ?
C33A C34A H34A 120.5 . . ?
C34A C35A C30A 121.8(4) . . ?
C34A C35A H35A 119.1 . . ?
C30A C35A H35A 119.1 . . ?
C41A C36A C37A 119.1(3) . . ?
C41A C36A P2A 118.2(3) . . ?
C37A C36A P2A 122.3(3) . . ?
C36A C37A C38A 119.8(4) . . ?
C36A C37A H37A 120.1 . . ?
C38A C37A H37A 120.1 . . ?
C39A C38A C37A 120.0(4) . . ?
C39A C38A H38B 120.0 . . ?
C37A C38A H38B 120.0 . . ?
C40A C39A C38A 119.6(3) . . ?
C40A C39A H39A 120.2 . . ?
C38A C39A H39A 120.2 . . ?
C39A C40A C41A 120.5(4) . . ?
C39A C40A H40A 119.7 . . ?
C41A C40A H40A 119.7 . . ?
C36A C41A C40A 120.8(3) . . ?
C36A C41A H41A 119.6 . . ?
C40A C41A H41A 119.6 . . ?
C43A C42A C47A 118.4(3) . . ?
C43A C42A P2A 123.2(3) . . ?
C47A C42A P2A 117.9(3) . . ?
C44A C43A C42A 120.4(3) . . ?
C44A C43A H43A 119.8 . . ?
C42A C43A H43A 119.8 . . ?
C43A C44A C45A 120.3(4) . . ?
C43A C44A H44A 119.9 . . ?
C45A C44A H44A 119.9 . . ?
C46A C45A C44A 119.8(4) . . ?
C46A C45A H45A 120.1 . . ?
C44A C45A H45A 120.1 . . ?
C45A C46A C47A 120.0(4) . . ?
C45A C46A H46A 120.0 . . ?
C47A C46A H46A 120.0 . . ?
C46A C47A C42A 121.0(4) . . ?
C46A C47A H47B 119.5 . . ?
C42A C47A H47B 119.5 . . ?
C49A C48A C53A 119.1(3) . . ?
C49A C48A P2A 121.0(3) . . ?
C53A C48A P2A 119.7(3) . . ?
C48A C49A C50A 119.6(4) . . ?
C48A C49A H49A 120.2 . . ?
C50A C49A H49A 120.2 . . ?
C51A C50A C49A 120.6(4) . . ?
C51A C50A H50A 119.7 . . ?
C49A C50A H50A 119.7 . . ?
C52A C51A C50A 120.1(3) . . ?
C52A C51A H51A 119.9 . . ?
C50A C51A H51A 119.9 . . ?
C51A C52A C53A 119.9(4) . . ?
C51A C52A H52A 120.0 . . ?
C53A C52A H52A 120.0 . . ?
C52A C53A C48A 120.6(4) . . ?
C52A C53A H53D 119.7 . . ?
C48A C53A H53D 119.7 . . ?
P1B Ru1B B9B 100.17(11) . . ?
P1B Ru1B P2B 105.03(4) . . ?
B9B Ru1B P2B 111.49(11) . . ?
P1B Ru1B B5B 131.82(10) . . ?
B9B Ru1B B5B 46.27(14) . . ?
P2B Ru1B B5B 118.39(10) . . ?
P1B Ru1B Cl1B 94.10(4) . . ?
B9B Ru1B Cl1B 145.72(11) . . ?
P2B Ru1B Cl1B 94.33(3) . . ?
B5B Ru1B Cl1B 102.01(10) . . ?
P1B Ru1B Ru2B 81.84(3) . . ?
B9B Ru1B Ru2B 49.53(10) . . ?
P2B Ru1B Ru2B 161.01(3) . . ?
B5B Ru1B Ru2B 50.46(9) . . ?
Cl1B Ru1B Ru2B 102.92(3) . . ?
P1B Ru1B H5B 155.2(8) . . ?
B9B Ru1B H5B 74.7(8) . . ?
P2B Ru1B H5B 99.4(8) . . ?
B5B Ru1B H5B 31.2(8) . . ?
Cl1B Ru1B H5B 79.3(9) . . ?
Ru2B Ru1B H5B 76.5(8) . . ?
P1B Ru1B H9B 84.4(15) . . ?
B9B Ru1B H9B 32.4(15) . . ?
P2B Ru1B H9B 88.8(15) . . ?
B5B Ru1B H9B 77.0(15) . . ?
Cl1B Ru1B H9B 176.8(15) . . ?
Ru2B Ru1B H9B 74.1(15) . . ?
H5B Ru1B H9B 100.9(17) . . ?
C1B Ru2B C20B 136.49(13) . . ?
C1B Ru2B B3B 44.40(13) . . ?
C20B Ru2B B3B 103.00(13) . . ?
C1B Ru2B B9B 82.58(14) . . ?
C20B Ru2B B9B 124.79(14) . . ?
B3B Ru2B B9B 78.98(15) . . ?
C1B Ru2B B6B 86.76(14) . . ?
C20B Ru2B B6B 87.98(14) . . ?
B3B Ru2B B6B 50.33(15) . . ?
B9B Ru2B B6B 50.61(14) . . ?
C1B Ru2B C21B 109.11(13) . . ?
C20B Ru2B C21B 36.64(13) . . ?
B3B Ru2B C21B 98.31(14) . . ?
B9B Ru2B C21B 160.58(14) . . ?
B6B Ru2B C21B 113.10(14) . . ?
C1B Ru2B C19B 173.20(12) . . ?
C20B Ru2B C19B 36.92(12) . . ?
B3B Ru2B C19B 130.17(13) . . ?
B9B Ru2B C19B 100.87(14) . . ?
B6B Ru2B C19B 90.92(14) . . ?
C21B Ru2B C19B 65.99(13) . . ?
C1B Ru2B C18B 148.88(12) . . ?
C20B Ru2B C18B 66.68(12) . . ?
B3B Ru2B C18B 166.68(13) . . ?
B9B Ru2B C18B 99.68(13) . . ?
B6B Ru2B C18B 118.81(14) . . ?
C21B Ru2B C18B 78.48(13) . . ?
C19B Ru2B C18B 36.74(12) . . ?
C1B Ru2B C23B 117.43(13) . . ?
C20B Ru2B C23B 77.60(13) . . ?
B3B Ru2B C23B 152.41(14) . . ?
B9B Ru2B C23B 123.85(13) . . ?
B6B Ru2B C23B 155.36(14) . . ?
C21B Ru2B C23B 65.39(13) . . ?
C19B Ru2B C23B 65.57(13) . . ?
C18B Ru2B C23B 36.91(13) . . ?
C1B Ru2B B5B 42.40(13) . . ?
C20B Ru2B B5B 168.29(14) . . ?
B3B Ru2B B5B 68.68(14) . . ?
B9B Ru2B B5B 46.94(15) . . ?
B6B Ru2B B5B 80.36(15) . . ?
C21B Ru2B B5B 149.73(14) . . ?
C19B Ru2B B5B 143.33(14) . . ?
C18B Ru2B B5B 120.07(13) . . ?
C23B Ru2B B5B 113.67(13) . . ?
C1B Ru2B C22B 102.37(13) . . ?
C20B Ru2B C22B 65.10(13) . . ?
B3B Ru2B C22B 119.15(14) . . ?
B9B Ru2B C22B 158.68(13) . . ?
B6B Ru2B C22B 149.30(14) . . ?
C21B Ru2B C22B 36.19(13) . . ?
C19B Ru2B C22B 76.55(13) . . ?
C18B Ru2B C22B 65.37(13) . . ?
C23B Ru2B C22B 35.61(12) . . ?
B5B Ru2B C22B 125.81(14) . . ?
C1B Ru2B Ru1B 91.48(9) . . ?
C20B Ru2B Ru1B 131.95(9) . . ?
B3B Ru2B Ru1B 118.30(10) . . ?
B9B Ru2B Ru1B 49.54(10) . . ?
B6B Ru2B Ru1B 99.60(10) . . ?
C21B Ru2B Ru1B 141.70(9) . . ?
C19B Ru2B Ru1B 95.22(9) . . ?
C18B Ru2B Ru1B 68.25(8) . . ?
C23B Ru2B Ru1B 76.53(9) . . ?
B5B Ru2B Ru1B 52.19(10) . . ?
C22B Ru2B Ru1B 109.26(9) . . ?
C24B P1B C30B 101.33(16) . . ?
C24B P1B C18B 105.20(16) . . ?
C30B P1B C18B 108.37(17) . . ?
C24B P1B Ru1B 123.46(12) . . ?
C30B P1B Ru1B 123.60(11) . . ?
C18B P1B Ru1B 92.26(11) . . ?
C42B P2B C48B 103.76(16) . . ?
C42B P2B C36B 103.23(16) . . ?
C48B P2B C36B 100.16(15) . . ?
C42B P2B Ru1B 112.54(11) . . ?
C48B P2B Ru1B 123.18(13) . . ?
C36B P2B Ru1B 111.62(11) . . ?
B6B O1B C11B 118.5(3) . . ?
C12B C1B B5B 129.1(3) . . ?
C12B C1B B4B 118.3(3) . . ?
B5B C1B B4B 70.3(2) . . ?
C12B C1B B3B 126.1(3) . . ?
B5B C1B B3B 104.1(3) . . ?
B4B C1B B3B 68.0(2) . . ?
C12B C1B Ru2B 123.8(2) . . ?
B5B C1B Ru2B 75.45(19) . . ?
B4B C1B Ru2B 117.7(2) . . ?
B3B C1B Ru2B 72.34(18) . . ?
C1B B3B B4B 55.5(2) . . ?
C1B B3B B7B 108.9(3) . . ?
B4B B3B B7B 58.5(2) . . ?
C1B B3B B6B 114.3(3) . . ?
B4B B3B B6B 102.7(3) . . ?
B7B B3B B6B 59.1(2) . . ?
C1B B3B Ru2B 63.26(17) . . ?
B4B B3B Ru2B 103.1(2) . . ?
B7B B3B Ru2B 112.0(2) . . ?
B6B B3B Ru2B 65.15(17) . . ?
C1B B3B H3B 119.5(17) . . ?
B4B B3B H3B 124.8(17) . . ?
B7B B3B H3B 117.5(17) . . ?
B6B B3B H3B 121.8(17) . . ?
Ru2B B3B H3B 123.5(17) . . ?
C1B B4B B8B 110.7(3) . . ?
C1B B4B B7B 112.1(3) . . ?
B8B B4B B7B 60.9(2) . . ?
C1B B4B B3B 56.5(2) . . ?
B8B B4B B3B 103.1(3) . . ?
B7B B4B B3B 61.0(2) . . ?
C1B B4B B5B 54.2(2) . . ?
B8B B4B B5B 60.5(2) . . ?
B7B B4B B5B 101.8(3) . . ?
B3B B4B B5B 88.0(2) . . ?
C1B B4B H4B 117.2(18) . . ?
B8B B4B H4B 124.6(17) . . ?
B7B B4B H4B 119.0(17) . . ?
B3B B4B H4B 125.6(17) . . ?
B5B B4B H4B 135.6(17) . . ?
C1B B5B B9B 114.2(3) . . ?
C1B B5B B8B 109.0(3) . . ?
B9B B5B B8B 60.3(2) . . ?
C1B B5B B4B 55.5(2) . . ?
B9B B5B B4B 101.1(3) . . ?
B8B B5B B4B 57.4(2) . . ?
C1B B5B Ru2B 62.15(17) . . ?
B9B B5B Ru2B 64.83(18) . . ?
B8B B5B Ru2B 111.8(2) . . ?
B4B B5B Ru2B 100.0(2) . . ?
C1B B5B Ru1B 132.3(2) . . ?
B9B B5B Ru1B 63.54(18) . . ?
B8B B5B Ru1B 108.8(2) . . ?
B4B B5B Ru1B 164.2(3) . . ?
Ru2B B5B Ru1B 77.35(12) . . ?
C1B B5B H5B 123.3(15) . . ?
B9B B5B H5B 117.1(15) . . ?
B8B B5B H5B 116.2(15) . . ?
B4B B5B H5B 130.8(15) . . ?
Ru2B B5B H5B 123.2(14) . . ?
Ru1B B5B H5B 60.0(14) . . ?
O1B B6B B10B 122.3(3) . . ?
O1B B6B B7B 127.2(3) . . ?
B10B B6B B7B 57.2(2) . . ?
O1B B6B B3B 118.1(3) . . ?
B10B B6B B3B 109.3(3) . . ?
B7B B6B B3B 58.5(2) . . ?
O1B B6B B9B 140.7(3) . . ?
B10B B6B B9B 54.1(2) . . ?
B7B B6B B9B 86.1(2) . . ?
B3B B6B B9B 96.1(2) . . ?
O1B B6B Ru2B 111.7(3) . . ?
B10B B6B Ru2B 117.4(2) . . ?
B7B B6B Ru2B 111.0(2) . . ?
B3B B6B Ru2B 64.52(18) . . ?
B9B B6B Ru2B 64.38(17) . . ?
B10B B7B B4B 112.3(3) . . ?
B10B B7B B8B 57.4(2) . . ?
B4B B7B B8B 59.0(2) . . ?
B10B B7B B3B 113.2(3) . . ?
B4B B7B B3B 60.5(2) . . ?
B8B B7B B3B 101.4(3) . . ?
B10B B7B B6B 57.8(2) . . ?
B4B B7B B6B 106.6(3) . . ?
B8B B7B B6B 93.3(3) . . ?
B3B B7B B6B 62.4(2) . . ?
B10B B7B H7B 124(2) . . ?
B4B B7B H7B 115(2) . . ?
B8B B7B H7B 132.8(19) . . ?
B3B B7B H7B 115(2) . . ?
B6B B7B H7B 129.0(19) . . ?
B10B B8B B4B 114.4(3) . . ?
B10B B8B B7B 58.7(2) . . ?
B4B B8B B7B 60.1(2) . . ?
B10B B8B B9B 56.5(2) . . ?
B4B B8B B9B 103.8(3) . . ?
B7B B8B B9B 90.3(3) . . ?
B10B B8B B5B 111.7(3) . . ?
B4B B8B B5B 62.1(2) . . ?
B7B B8B B5B 102.3(3) . . ?
B9B B8B B5B 59.3(2) . . ?
B10B B8B H8B 123(2) . . ?
B4B B8B H8B 116(2) . . ?
B7B B8B H8B 135(2) . . ?
B9B B8B H8B 130(2) . . ?
B5B B8B H8B 115(2) . . ?
B10B B9B B5B 113.9(3) . . ?
B10B B9B B8B 57.7(2) . . ?
B5B B9B B8B 60.4(2) . . ?
B10B B9B B6B 57.0(2) . . ?
B5B B9B B6B 103.8(3) . . ?
B8B B9B B6B 90.3(2) . . ?
B10B B9B Ru1B 158.2(3) . . ?
B5B B9B Ru1B 70.19(19) . . ?
B8B B9B Ru1B 113.8(2) . . ?
B6B B9B Ru1B 144.5(3) . . ?
B10B B9B Ru2B 120.8(2) . . ?
B5B B9B Ru2B 68.22(18) . . ?
B8B B9B Ru2B 114.6(2) . . ?
B6B B9B Ru2B 65.01(18) . . ?
Ru1B B9B Ru2B 80.94(14) . . ?
B10B B9B H9B 122.6(19) . . ?
B5B B9B H9B 109.3(19) . . ?
B8B B9B H9B 123.9(19) . . ?
B6B B9B H9B 140.8(19) . . ?
Ru1B B9B H9B 42.0(19) . . ?
Ru2B B9B H9B 109.1(19) . . ?
B9B B10B B8B 65.8(3) . . ?
B9B B10B B7B 99.0(3) . . ?
B8B B10B B7B 63.9(2) . . ?
B9B B10B B6B 68.8(3) . . ?
B8B B10B B6B 102.0(3) . . ?
B7B B10B B6B 65.0(3) . . ?
B9B B10B H10B 133.3(17) . . ?
B8B B10B H10B 130.6(17) . . ?
B7B B10B H10B 127.8(17) . . ?
B6B B10B H10B 126.9(16) . . ?
O1B C11B H11A 109.5 . . ?
O1B C11B H11C 109.5 . . ?
H11A C11B H11C 109.5 . . ?
O1B C11B H11D 109.5 . . ?
H11A C11B H11D 109.5 . . ?
H11C C11B H11D 109.5 . . ?
C13B C12B C17B 117.9(3) . . ?
C13B C12B C1B 120.7(3) . . ?
C17B C12B C1B 121.4(3) . . ?
C14B C13B C12B 121.3(4) . . ?
C14B C13B H13B 119.3 . . ?
C12B C13B H13B 119.3 . . ?
C15B C14B C13B 120.1(4) . . ?
C15B C14B H14B 119.9 . . ?
C13B C14B H14B 119.9 . . ?
C14B C15B C16B 119.6(4) . . ?
C14B C15B H15B 120.2 . . ?
C16B C15B H15B 120.2 . . ?
C17B C16B C15B 120.5(4) . . ?
C17B C16B H16B 119.7 . . ?
C15B C16B H16B 119.7 . . ?
C16B C17B C12B 120.4(3) . . ?
C16B C17B H17B 119.8 . . ?
C12B C17B H17B 119.8 . . ?
C19B C18B C23B 117.9(3) . . ?
C19B C18B P1B 119.7(3) . . ?
C23B C18B P1B 119.7(2) . . ?
C19B C18B Ru2B 71.29(18) . . ?
C23B C18B Ru2B 71.72(19) . . ?
P1B C18B Ru2B 111.98(16) . . ?
C20B C19B C18B 120.2(3) . . ?
C20B C19B Ru2B 70.08(19) . . ?
C18B C19B Ru2B 71.97(19) . . ?
C20B C19B H19B 119.2 . . ?
C18B C19B H19B 119.2 . . ?
Ru2B C19B H19B 119.2 . . ?
C21B C20B C19B 120.9(3) . . ?
C21B C20B Ru2B 72.99(19) . . ?
C19B C20B Ru2B 73.00(19) . . ?
C21B C20B H20B 119.3 . . ?
C19B C20B H20B 119.3 . . ?
Ru2B C20B H20B 119.3 . . ?
C20B C21B C22B 119.2(3) . . ?
C20B C21B Ru2B 70.4(2) . . ?
C22B C21B Ru2B 73.7(2) . . ?
C20B C21B H21B 120.1 . . ?
C22B C21B H21B 120.1 . . ?
Ru2B C21B H21B 120.1 . . ?
C23B C22B C21B 120.6(4) . . ?
C23B C22B Ru2B 71.0(2) . . ?
C21B C22B Ru2B 70.1(2) . . ?
C23B C22B H22B 118.8 . . ?
C21B C22B H22B 118.8 . . ?
Ru2B C22B H22B 118.8 . . ?
C22B C23B C18B 121.0(3) . . ?
C22B C23B Ru2B 73.4(2) . . ?
C18B C23B Ru2B 71.4(2) . . ?
C22B C23B H23B 119.1 . . ?
C18B C23B H23B 119.1 . . ?
Ru2B C23B H23B 119.1 . . ?
C29B C24B C25B 118.7(3) . . ?
C29B C24B P1B 120.5(3) . . ?
C25B C24B P1B 120.8(3) . . ?
C24B C25B C26B 120.8(4) . . ?
C24B C25B H25A 119.6 . . ?
C26B C25B H25A 119.6 . . ?
C27B C26B C25B 119.9(4) . . ?
C27B C26B H26B 120.1 . . ?
C25B C26B H26B 120.1 . . ?
C26B C27B C28B 120.7(4) . . ?
C26B C27B H27A 119.6 . . ?
C28B C27B H27A 119.6 . . ?
C27B C28B C29B 119.4(4) . . ?
C27B C28B H28B 120.3 . . ?
C29B C28B H28B 120.3 . . ?
C24B C29B C28B 120.5(4) . . ?
C24B C29B H29B 119.7 . . ?
C28B C29B H29B 119.7 . . ?
C31B C30B C35B 119.3(3) . . ?
C31B C30B P1B 123.0(3) . . ?
C35B C30B P1B 117.6(3) . . ?
C32B C31B C30B 119.5(4) . . ?
C32B C31B H31B 120.2 . . ?
C30B C31B H31B 120.2 . . ?
C33B C32B C31B 121.0(4) . . ?
C33B C32B H32B 119.5 . . ?
C31B C32B H32B 119.5 . . ?
C34B C33B C32B 120.0(4) . . ?
C34B C33B H33B 120.0 . . ?
C32B C33B H33B 120.0 . . ?
C33B C34B C35B 120.1(4) . . ?
C33B C34B H34B 119.9 . . ?
C35B C34B H34B 119.9 . . ?
C30B C35B C34B 120.0(4) . . ?
C30B C35B H35B 120.0 . . ?
C34B C35B H35B 120.0 . . ?
C41B C36B C37B 118.7(3) . . ?
C41B C36B P2B 118.3(3) . . ?
C37B C36B P2B 122.9(3) . . ?
C36B C37B C38B 120.0(4) . . ?
C36B C37B H37B 120.0 . . ?
C38B C37B H37B 120.0 . . ?
C39B C38B C37B 120.8(4) . . ?
C39B C38B H38A 119.6 . . ?
C37B C38B H38A 119.6 . . ?
C40B C39B C38B 118.8(4) . . ?
C40B C39B H39B 120.6 . . ?
C38B C39B H39B 120.6 . . ?
C39B C40B C41B 121.0(4) . . ?
C39B C40B H40B 119.5 . . ?
C41B C40B H40B 119.5 . . ?
C36B C41B C40B 120.7(4) . . ?
C36B C41B H41B 119.6 . . ?
C40B C41B H41B 119.6 . . ?
C43B C42B C47B 118.2(3) . . ?
C43B C42B P2B 123.2(3) . . ?
C47B C42B P2B 118.4(3) . . ?
C44B C43B C42B 121.0(4) . . ?
C44B C43B H43B 119.5 . . ?
C42B C43B H43B 119.5 . . ?
C43B C44B C45B 120.3(4) . . ?
C43B C44B H44B 119.8 . . ?
C45B C44B H44B 119.8 . . ?
C46B C45B C44B 119.1(4) . . ?
C46B C45B H45B 120.5 . . ?
C44B C45B H45B 120.5 . . ?
C47B C46B C45B 121.0(4) . . ?
C47B C46B H46B 119.5 . . ?
C45B C46B H46B 119.5 . . ?
C46B C47B C42B 120.3(4) . . ?
C46B C47B H47A 119.8 . . ?
C42B C47B H47A 119.8 . . ?
C49B C48B C53B 118.8(3) . . ?
C49B C48B P2B 122.2(3) . . ?
C53B C48B P2B 119.0(3) . . ?
C48B C49B C50B 120.9(4) . . ?
C48B C49B H49B 119.6 . . ?
C50B C49B H49B 119.6 . . ?
C51B C50B C49B 120.0(4) . . ?
C51B C50B H50B 120.0 . . ?
C49B C50B H50B 120.0 . . ?
C50B C51B C52B 119.7(4) . . ?
C50B C51B H51B 120.2 . . ?
C52B C51B H51B 120.2 . . ?
C53B C52B C51B 120.5(4) . . ?
C53B C52B H52B 119.8 . . ?
C51B C52B H52B 119.8 . . ?
C52B C53B C48B 120.2(4) . . ?
C52B C53B H53A 119.9 . . ?
C48B C53B H53A 119.9 . . ?

loop_
_geom_bond_atom_site_label_1
_geom_bond_atom_site_label_2
_geom_bond_distance
_geom_bond_site_symmetry_2
_geom_bond_publ_flag
Ru1A P1A 2.2241(10) . ?
Ru1A B9A 2.234(4) . ?
Ru1A P2A 2.2726(10) . ?
Ru1A B5A 2.372(4) . ?
Ru1A Cl1A 2.4182(10) . ?
Ru1A Ru2A 2.9261(6) . ?
Ru1A H5A 2.00(3) . ?
Ru1A H9A 1.67(4) . ?
Ru2A C1A 2.083(3) . ?
Ru2A B9A 2.231(4) . ?
Ru2A C20A 2.234(4) . ?
Ru2A C21A 2.247(4) . ?
Ru2A B3A 2.253(4) . ?
Ru2A B6A 2.262(4) . ?
Ru2A C19A 2.265(3) . ?
Ru2A C18A 2.268(3) . ?
Ru2A C23A 2.283(3) . ?
Ru2A C22A 2.297(4) . ?
Ru2A B5A 2.306(4) . ?
P1A C24A 1.823(4) . ?
P1A C30A 1.824(3) . ?
P1A C18A 1.844(4) . ?
P2A C42A 1.832(4) . ?
P2A C48A 1.838(3) . ?
P2A C36A 1.840(3) . ?
O1A B6A 1.405(5) . ?
O1A C11A 1.433(5) . ?
C1A C12A 1.484(5) . ?
C1A B5A 1.600(5) . ?
C1A B4A 1.625(5) . ?
C1A B3A 1.641(6) . ?
B3A B4A 1.836(6) . ?
B3A B7A 1.848(6) . ?
B3A B6A 1.889(6) . ?
B3A H3A 1.10(3) . ?
B4A B8A 1.759(6) . ?
B4A B7A 1.785(7) . ?
B4A B5A 1.857(5) . ?
B4A H4A 1.06(3) . ?
B5A B9A 1.794(6) . ?
B5A B8A 1.803(6) . ?
B5A H5A 1.11(3) . ?
B6A B10A 1.728(6) . ?
B6A B7A 1.880(6) . ?
B6A B9A 1.944(6) . ?
B7A B10A 1.704(6) . ?
B7A B8A 1.785(6) . ?
B7A H7A 1.06(3) . ?
B8A B10A 1.692(6) . ?
B8A B9A 1.825(6) . ?
B8A H8A 1.10(4) . ?
B9A B10A 1.692(6) . ?
B9A H9A 1.25(4) . ?
B10A H10A 1.10(4) . ?
C11A H11B 0.9800 . ?
C11A H11F 0.9800 . ?
C11A H11G 0.9800 . ?
C12A C17A 1.393(5) . ?
C12A C13A 1.398(5) . ?
C13A C14A 1.370(6) . ?
C13A H13A 0.9500 . ?
C14A C15A 1.382(6) . ?
C14A H14A 0.9500 . ?
C15A C16A 1.378(6) . ?
C15A H15A 0.9500 . ?
C16A C17A 1.375(6) . ?
C16A H16A 0.9500 . ?
C17A H17A 0.9500 . ?
C18A C19A 1.414(5) . ?
C18A C23A 1.435(5) . ?
C19A C20A 1.406(5) . ?
C19A H19A 1.0000 . ?
C20A C21A 1.411(6) . ?
C20A H20A 1.0000 . ?
C21A C22A 1.394(5) . ?
C21A H21A 1.0000 . ?
C22A C23A 1.413(5) . ?
C22A H22A 1.0000 . ?
C23A H23A 1.0000 . ?
C24A C29A 1.387(5) . ?
C24A C25A 1.402(5) . ?
C25A C26A 1.383(5) . ?
C25A H25B 0.9500 . ?
C26A C27A 1.372(5) . ?
C26A H26A 0.9500 . ?
C27A C28A 1.386(5) . ?
C27A H27B 0.9500 . ?
C28A C29A 1.390(5) . ?
C28A H28A 0.9500 . ?
C29A H29A 0.9500 . ?
C30A C31A 1.395(5) . ?
C30A C35A 1.395(5) . ?
C31A C32A 1.399(5) . ?
C31A H31A 0.9500 . ?
C32A C33A 1.371(5) . ?
C32A H32A 0.9500 . ?
C33A C34A 1.392(6) . ?
C33A H33A 0.9500 . ?
C34A C35A 1.384(5) . ?
C34A H34A 0.9500 . ?
C35A H35A 0.9500 . ?
C36A C41A 1.379(5) . ?
C36A C37A 1.394(5) . ?
C37A C38A 1.407(5) . ?
C37A H37A 0.9500 . ?
C38A C39A 1.383(6) . ?
C38A H38B 0.9500 . ?
C39A C40A 1.377(5) . ?
C39A H39A 0.9500 . ?
C40A C41A 1.387(5) . ?
C40A H40A 0.9500 . ?
C41A H41A 0.9500 . ?
C42A C43A 1.392(5) . ?
C42A C47A 1.398(5) . ?
C43A C44A 1.383(5) . ?
C43A H43A 0.9500 . ?
C44A C45A 1.389(5) . ?
C44A H44A 0.9500 . ?
C45A C46A 1.377(5) . ?
C45A H45A 0.9500 . ?
C46A C47A 1.379(5) . ?
C46A H46A 0.9500 . ?
C47A H47B 0.9500 . ?
C48A C49A 1.390(5) . ?
C48A C53A 1.391(5) . ?
C49A C50A 1.390(5) . ?
C49A H49A 0.9500 . ?
C50A C51A 1.379(6) . ?
C50A H50A 0.9500 . ?
C51A C52A 1.369(6) . ?
C51A H51A 0.9500 . ?
C52A C53A 1.388(5) . ?
C52A H52A 0.9500 . ?
C53A H53D 0.9500 . ?
Ru1B P1B 2.2412(10) . ?
Ru1B B9B 2.242(4) . ?
Ru1B P2B 2.2790(10) . ?
Ru1B B5B 2.356(4) . ?
Ru1B Cl1B 2.4299(9) . ?
Ru1B Ru2B 2.9101(6) . ?
Ru1B H5B 2.04(3) . ?
Ru1B H9B 1.56(4) . ?
Ru2B C1B 2.101(3) . ?
Ru2B C20B 2.221(3) . ?
Ru2B B3B 2.242(4) . ?
Ru2B B9B 2.242(4) . ?
Ru2B B6B 2.253(4) . ?
Ru2B C21B 2.255(3) . ?
Ru2B C19B 2.260(3) . ?
Ru2B C18B 2.268(3) . ?
Ru2B C23B 2.273(4) . ?
Ru2B B5B 2.300(4) . ?
Ru2B C22B 2.303(4) . ?
P1B C24B 1.823(4) . ?
P1B C30B 1.830(4) . ?
P1B C18B 1.837(4) . ?
P2B C42B 1.832(4) . ?
P2B C48B 1.834(4) . ?
P2B C36B 1.850(3) . ?
O1B B6B 1.410(5) . ?
O1B C11B 1.411(4) . ?
C1B C12B 1.498(5) . ?
C1B B5B 1.602(5) . ?
C1B B4B 1.627(5) . ?
C1B B3B 1.646(5) . ?
B3B B4B 1.829(5) . ?
B3B B7B 1.839(6) . ?
B3B B6B 1.911(6) . ?
B3B H3B 1.10(3) . ?
B4B B8B 1.773(6) . ?
B4B B7B 1.792(6) . ?
B4B B5B 1.859(6) . ?
B4B H4B 1.12(3) . ?
B5B B9B 1.810(6) . ?
B5B B8B 1.831(6) . ?
B5B H5B 1.22(3) . ?
B6B B10B 1.729(6) . ?
B6B B7B 1.851(6) . ?
B6B B9B 1.921(5) . ?
B7B B10B 1.718(6) . ?
B7B B8B 1.806(6) . ?
B7B H7B 1.04(4) . ?
B8B B10B 1.694(6) . ?
B8B B9B 1.828(6) . ?
B8B H8B 1.04(4) . ?
B9B B10B 1.670(6) . ?
B9B H9B 1.25(4) . ?
B10B H10B 1.08(3) . ?
C11B H11A 0.9800 . ?
C11B H11C 0.9800 . ?
C11B H11D 0.9800 . ?
C12B C13B 1.390(5) . ?
C12B C17B 1.402(5) . ?
C13B C14B 1.390(5) . ?
C13B H13B 0.9500 . ?
C14B C15B 1.366(5) . ?
C14B H14B 0.9500 . ?
C15B C16B 1.391(5) . ?
C15B H15B 0.9500 . ?
C16B C17B 1.382(5) . ?
C16B H16B 0.9500 . ?
C17B H17B 0.9500 . ?
C18B C19B 1.427(5) . ?
C18B C23B 1.438(5) . ?
C19B C20B 1.419(5) . ?
C19B H19B 1.0000 . ?
C20B C21B 1.407(5) . ?
C20B H20B 1.0000 . ?
C21B C22B 1.417(5) . ?
C21B H21B 1.0000 . ?
C22B C23B 1.400(5) . ?
C22B H22B 1.0000 . ?
C23B H23B 1.0000 . ?
C24B C29B 1.382(5) . ?
C24B C25B 1.385(5) . ?
C25B C26B 1.387(5) . ?
C25B H25A 0.9500 . ?
C26B C27B 1.358(6) . ?
C26B H26B 0.9500 . ?
C27B C28B 1.379(5) . ?
C27B H27A 0.9500 . ?
C28B C29B 1.392(5) . ?
C28B H28B 0.9500 . ?
C29B H29B 0.9500 . ?
C30B C31B 1.390(5) . ?
C30B C35B 1.392(5) . ?
C31B C32B 1.388(5) . ?
C31B H31B 0.9500 . ?
C32B C33B 1.371(6) . ?
C32B H32B 0.9500 . ?
C33B C34B 1.369(6) . ?
C33B H33B 0.9500 . ?
C34B C35B 1.396(5) . ?
C34B H34B 0.9500 . ?
C35B H35B 0.9500 . ?
C36B C41B 1.384(5) . ?
C36B C37B 1.389(5) . ?
C37B C38B 1.399(5) . ?
C37B H37B 0.9500 . ?
C38B C39B 1.378(5) . ?
C38B H38A 0.9500 . ?
C39B C40B 1.378(6) . ?
C39B H39B 0.9500 . ?
C40B C41B 1.384(5) . ?
C40B H40B 0.9500 . ?
C41B H41B 0.9500 . ?
C42B C43B 1.391(5) . ?
C42B C47B 1.405(5) . ?
C43B C44B 1.384(5) . ?
C43B H43B 0.9500 . ?
C44B C45B 1.388(6) . ?
C44B H44B 0.9500 . ?
C45B C46B 1.384(6) . ?
C45B H45B 0.9500 . ?
C46B C47B 1.378(5) . ?
C46B H46B 0.9500 . ?
C47B H47A 0.9500 . ?
C48B C49B 1.370(5) . ?
C48B C53B 1.412(5) . ?
C49B C50B 1.399(5) . ?
C49B H49B 0.9500 . ?
C50B C51B 1.382(6) . ?
C50B H50B 0.9500 . ?
C51B C52B 1.384(6) . ?
C51B H51B 0.9500 . ?
C52B C53B 1.381(5) . ?
C52B H52B 0.9500 . ?
C53B H53A 0.9500 . ?
